data_1575020
loop_
_publ_author_name
'Hoffman, Aleksander'
'Zychowicz, Mikolaj'
'Wang, Junhao'
'Matsuura, Keisuke'
'Kagawa, Fumitaka'
'Rzepiela, Jan'
'Heczko, Michal'
'Ba\'s, Sebastian'
'Tokoro, Hiroko'
'Ohkoshi, Shin-ichi'
'Chorazy, Szymon'

_publ_section_title
;
 Photoluminescent, dielectric, and magnetic responsivity to the humidity
 variation in SHG-active pyroelectric manganese(ii)-based molecular
 material
;
_journal_issue 20
_journal_name_full 'Chemical Science'
_journal_page_first 8979
_journal_page_last 8997
_journal_paper_doi 10.1039/D5SC00404G
_journal_volume 16
_journal_year 2025
_chemical_absolute_configuration ad
_chemical_formula_moiety 'C78 H72 Mn O6 P6, Cl4 Mn'
_chemical_formula_sum 'C78 H72 Cl4 Mn2 O6 P6'
_chemical_formula_weight 1542.85
_space_group_IT_number 9
_space_group_name_Hall 'C -2yc'
_space_group_name_H-M_alt 'C 1 c 1'
_symmetry_cell_setting monoclinic
_symmetry_Int_Tables_number 9
_symmetry_space_group_name_Hall 'C -2yc'
_symmetry_space_group_name_H-M 'C 1 c 1'
_atom_sites_solution_hydrogens geom
_audit_conform_dict_location ftp://ftp.iucr.org/pub/cif_core.dic
_audit_conform_dict_name cif_core.dic
_audit_conform_dict_version 2.4.5
_audit_creation_date 2024-07-25T17:42:17-00:00
_audit_creation_method 'WinGX routine CIF_UPDATE'
_audit_update_record
;
2024-12-19 deposited with the CCDC.	2025-04-15 downloaded from the CCDC.
;
_cell_angle_alpha 90
_cell_angle_beta 100.442(2)
_cell_angle_gamma 90
_cell_formula_units_Z 4
_cell_length_a 11.2747(7)
_cell_length_b 26.9136(19)
_cell_length_c 25.1091(17)
_cell_measurement_reflns_used 142283
_cell_measurement_temperature 100(2)
_cell_measurement_theta_max 25.026
_cell_measurement_theta_min 1.986
_cell_measurement_wavelength 0.71073
_cell_volume 7493.0(9)
_computing_molecular_graphics 'Ortep for Windows (Farrugia, 2012)'
_computing_publication_material 'WinGX publication routines (Farrugia, 2012)'
_computing_structure_refinement 'SHELXL-2019/2 (Sheldrick, 2019)'
_computing_structure_solution 'SHELXT 2018/2 (Sheldrick, 2018)'
_diffrn_ambient_temperature 100(2)
_diffrn_measured_fraction_theta_full 1
_diffrn_measured_fraction_theta_max 1
_diffrn_measurement_device_type 'D8Quest Eco Photon50'
_diffrn_measurement_method \w
_diffrn_radiation_monochromator Triumph
_diffrn_radiation_probe x-ray
_diffrn_radiation_type MoK\a
_diffrn_radiation_wavelength 0.71073
_diffrn_reflns_av_R_equivalents 0.0995
_diffrn_reflns_av_unetI/netI 0.046
_diffrn_reflns_Laue_measured_fraction_full 1
_diffrn_reflns_Laue_measured_fraction_max 1
_diffrn_reflns_limit_h_max 13
_diffrn_reflns_limit_h_min -13
_diffrn_reflns_limit_k_max 32
_diffrn_reflns_limit_k_min -32
_diffrn_reflns_limit_l_max 29
_diffrn_reflns_limit_l_min -29
_diffrn_reflns_number 142283
_diffrn_reflns_point_group_measured_fraction_full 0.999
_diffrn_reflns_point_group_measured_fraction_max 0.999
_diffrn_reflns_theta_full 25.026
_diffrn_reflns_theta_max 25.026
_diffrn_reflns_theta_min 1.986
_diffrn_standards_decay_% 0
_diffrn_standards_interval_count 0
_diffrn_standards_interval_time 0
_diffrn_standards_number 0
_exptl_absorpt_coefficient_mu 0.659
_exptl_absorpt_correction_T_max 0.7454
_exptl_absorpt_correction_T_min 0.4973
_exptl_absorpt_correction_type multi-scan
_exptl_absorpt_process_details 'SADABS (Sheldrick, 1996)'
_exptl_crystal_colour colorless
_exptl_crystal_density_diffrn 1.368
_exptl_crystal_density_method 'not measured'
_exptl_crystal_description plate
_exptl_crystal_F_000 3184
_exptl_crystal_size_max 0.43
_exptl_crystal_size_mid 0.09
_exptl_crystal_size_min 0.07
_refine_diff_density_max 0.329
_refine_diff_density_min -0.314
_refine_diff_density_rms 0.058
_refine_ls_abs_structure_details
;
 Flack x determined using 5887 quotients [(I+)-(I-)]/[(I+)+(I-)]
 (Parsons, Flack and Wagner, Acta Cryst. B69 (2013) 249-259).
;
_refine_ls_abs_structure_Flack 0.022(12)
_refine_ls_extinction_method none
_refine_ls_goodness_of_fit_ref 1.019
_refine_ls_hydrogen_treatment constr
_refine_ls_matrix_type full
_refine_ls_number_constraints 0
_refine_ls_number_parameters 865
_refine_ls_number_reflns 13263
_refine_ls_number_restraints 2
_refine_ls_restrained_S_all 1.019
_refine_ls_R_factor_all 0.039
_refine_ls_R_factor_gt 0.0357
_refine_ls_shift/su_max 0.001
_refine_ls_shift/su_mean 0
_refine_ls_structure_factor_coef Fsqd
_refine_ls_weighting_details 'w=1/[\s^2^(Fo^2^)+(0.0538P)^2^+5.5308P] where P=(Fo^2^+2Fc^2^)/3'
_refine_ls_weighting_scheme calc
_refine_ls_wR_factor_gt 0.0882
_refine_ls_wR_factor_ref 0.0907
_reflns_Friedel_coverage 0.997
_reflns_Friedel_fraction_full 0.999
_reflns_Friedel_fraction_max 0.999
_reflns_number_gt 12534
_reflns_number_total 13263
_reflns_threshold_expression 'I > 2\s(I)'
_cod_data_source_file d5sc00404g2.cif
_cod_data_source_block compound_1_100K_deh
_cod_original_sg_symbol_H-M 'C c'
_cod_database_code 1575020
_shelx_shelxl_version_number 2019/3

loop_
_symmetry_equiv_pos_as_xyz
'x, y, z'
'x, -y, z+1/2'
'x+1/2, y+1/2, z'
'x+1/2, -y+1/2, z+1/2'

loop_
_atom_site_label
_atom_site_type_symbol
_atom_site_fract_x
_atom_site_fract_y
_atom_site_fract_z
_atom_site_U_iso_or_equiv
_atom_site_adp_type
_atom_site_occupancy
_atom_site_site_symmetry_order
_atom_site_calc_flag
_atom_site_refinement_flags_posn
_atom_site_refinement_flags_adp
_atom_site_refinement_flags_occupancy
_atom_site_disorder_assembly
_atom_site_disorder_group
Mn1 Mn 0.45581(5) 0.64071(2) 0.49178(3) 0.01373(15) Uani 1 1 d . . . . .
Mn2 Mn 0.73691(6) 0.38260(3) 0.70134(3) 0.02030(16) Uani 1 1 d . . . . .
P1 P 0.40851(10) 0.66091(4) 0.35624(4) 0.0168(2) Uani 1 1 d . . . . .
P4 P 0.52161(10) 0.71228(4) 0.60957(4) 0.0150(2) Uani 1 1 d . . . . .
Cl1 Cl 0.66669(11) 0.30745(4) 0.73393(5) 0.0252(3) Uani 1 1 d . . . . .
P6 P 0.37921(10) 0.52148(4) 0.50627(4) 0.0151(2) Uani 1 1 d . . . . .
P2 P 0.65083(10) 0.69099(4) 0.41394(4) 0.0157(2) Uani 1 1 d . . . . .
Cl4 Cl 0.88243(11) 0.36643(5) 0.64607(5) 0.0270(3) Uani 1 1 d . . . . .
Cl3 Cl 0.56634(11) 0.41310(5) 0.64144(5) 0.0290(3) Uani 1 1 d . . . . .
P3 P 0.27287(10) 0.71831(4) 0.54643(4) 0.0153(2) Uani 1 1 d . . . . .
P5 P 0.64484(10) 0.54237(4) 0.53796(5) 0.0173(2) Uani 1 1 d . . . . .
Cl2 Cl 0.81607(13) 0.43318(5) 0.77500(5) 0.0343(3) Uani 1 1 d . . . . .
O2 O 0.5897(3) 0.68876(11) 0.46246(12) 0.0160(6) Uani 1 1 d . . . . .
O4 O 0.5215(3) 0.66617(11) 0.57591(12) 0.0167(6) Uani 1 1 d . . . . .
O1 O 0.3739(3) 0.64051(12) 0.40680(12) 0.0173(7) Uani 1 1 d . . . . .
O6 O 0.3456(3) 0.57559(11) 0.50200(12) 0.0171(6) Uani 1 1 d . . . . .
O3 O 0.3025(3) 0.68578(11) 0.50228(12) 0.0168(6) Uani 1 1 d . . . . .
O5 O 0.6067(3) 0.58777(11) 0.50475(12) 0.0176(7) Uani 1 1 d . . . . .
C26 C 0.7044(4) 0.76917(19) 0.34747(19) 0.0233(10) Uani 1 1 d . . . . .
H26 H 0.723982 0.744644 0.323274 0.028 Uiso 1 1 calc R U . . .
C21 C 0.6641(4) 0.75504(17) 0.39433(18) 0.0188(9) Uani 1 1 d . . . . .
C41 C 0.5018(4) 0.69973(18) 0.67748(17) 0.0198(10) Uani 1 1 d . . . . .
C20 C 0.8534(4) 0.65339(17) 0.48001(19) 0.0202(10) Uani 1 1 d . . . . .
H20 H 0.811276 0.660052 0.508749 0.024 Uiso 1 1 calc R U . . .
C28 C 0.4458(4) 0.78605(18) 0.53379(19) 0.0214(10) Uani 1 1 d . . . . .
H28A H 0.516014 0.805854 0.550097 0.032 Uiso 1 1 calc R U . . .
H28B H 0.468098 0.764088 0.506068 0.032 Uiso 1 1 calc R U . . .
H28C H 0.380628 0.808237 0.517139 0.032 Uiso 1 1 calc R U . . .
C47 C 0.6638(4) 0.74431(17) 0.61594(18) 0.0179(9) Uani 1 1 d . . . . .
C36 C 0.0868(4) 0.75041(18) 0.46893(18) 0.0205(10) Uani 1 1 d . . . . .
H36 H 0.101729 0.720706 0.450793 0.025 Uiso 1 1 calc R U . . .
C15 C 0.8006(4) 0.66477(17) 0.42702(19) 0.0187(9) Uani 1 1 d . . . . .
C75 C 0.0676(5) 0.4810(2) 0.5533(2) 0.0343(13) Uani 1 1 d . . . . .
H75 H -0.006472 0.496537 0.556501 0.041 Uiso 1 1 calc R U . . .
C34 C 0.2379(4) 0.63299(18) 0.60136(19) 0.0209(10) Uani 1 1 d . . . . .
H34 H 0.266479 0.616369 0.572789 0.025 Uiso 1 1 calc R U . . .
C66 C 0.7703(4) 0.60629(19) 0.6124(2) 0.0228(10) Uani 1 1 d . . . . .
H66 H 0.736076 0.63142 0.587718 0.027 Uiso 1 1 calc R U . . .
C29 C 0.2240(4) 0.68398(17) 0.59977(17) 0.0178(9) Uani 1 1 d . . . . .
C73 C 0.2645(4) 0.48525(17) 0.52957(18) 0.0180(9) Uani 1 1 d . . . . .
C9 C 0.3714(4) 0.72560(18) 0.34683(19) 0.0214(10) Uani 1 1 d . . . . .
C27 C 0.4031(4) 0.75465(17) 0.57782(17) 0.0160(9) Uani 1 1 d . . . . .
H27 H 0.379662 0.777044 0.605954 0.019 Uiso 1 1 calc R U . . .
C50 C 0.8889(5) 0.7887(2) 0.6228(2) 0.0278(11) Uani 1 1 d . . . . .
H50 H 0.965808 0.803861 0.625352 0.033 Uiso 1 1 calc R U . . .
C61 C 0.7466(4) 0.55665(19) 0.59967(19) 0.0235(10) Uani 1 1 d . . . . .
C67 C 0.3958(4) 0.49620(17) 0.44158(18) 0.0187(9) Uani 1 1 d . . . . .
C35 C 0.1578(4) 0.76211(17) 0.51878(18) 0.0181(9) Uani 1 1 d . . . . .
C19 C 0.9677(5) 0.63225(18) 0.4910(2) 0.0264(11) Uani 1 1 d . . . . .
H19 H 1.004017 0.624708 0.527246 0.032 Uiso 1 1 calc R U . . .
C46 C 0.4619(4) 0.7357(2) 0.71042(19) 0.0252(11) Uani 1 1 d . . . . .
H46 H 0.435023 0.767115 0.695677 0.03 Uiso 1 1 calc R U . . .
C74 C 0.1560(4) 0.50804(19) 0.5349(2) 0.0259(11) Uani 1 1 d . . . . .
H74 H 0.143118 0.542123 0.525807 0.031 Uiso 1 1 calc R U . . .
C30 C 0.1802(4) 0.70829(18) 0.6413(2) 0.0231(10) Uani 1 1 d . . . . .
H30 H 0.169039 0.743286 0.640115 0.028 Uiso 1 1 calc R U . . .
C39 C 0.0439(4) 0.83733(18) 0.5216(2) 0.0239(10) Uani 1 1 d . . . . .
H39 H 0.028722 0.867088 0.539577 0.029 Uiso 1 1 calc R U . . .
C72 C 0.3340(5) 0.52011(19) 0.39562(19) 0.0244(10) Uani 1 1 d . . . . .
H72 H 0.288888 0.549367 0.399058 0.029 Uiso 1 1 calc R U . . .
C25 C 0.7159(5) 0.8194(2) 0.3360(2) 0.0286(11) Uani 1 1 d . . . . .
H25 H 0.743949 0.82897 0.304103 0.034 Uiso 1 1 calc R U . . .
C55 C 0.7215(4) 0.49850(18) 0.5023(2) 0.0224(10) Uani 1 1 d . . . . .
C42 C 0.5380(4) 0.65355(19) 0.6995(2) 0.0235(10) Uani 1 1 d . . . . .
H42 H 0.56387 0.62854 0.677497 0.028 Uiso 1 1 calc R U . . .
C38 C -0.0270(4) 0.82535(19) 0.4720(2) 0.0273(11) Uani 1 1 d . . . . .
H38 H -0.090209 0.846971 0.456183 0.033 Uiso 1 1 calc R U . . .
C51 C 0.8430(4) 0.75956(19) 0.5783(2) 0.0254(11) Uani 1 1 d . . . . .
H51 H 0.888296 0.75476 0.550293 0.03 Uiso 1 1 calc R U . . .
C53 C 0.5140(4) 0.51187(17) 0.55748(18) 0.0167(9) Uani 1 1 d . . . . .
H53 H 0.530124 0.475465 0.562424 0.02 Uiso 1 1 calc R U . . .
C16 C 0.8614(4) 0.6544(2) 0.3852(2) 0.0258(11) Uani 1 1 d . . . . .
H16 H 0.825936 0.662292 0.34888 0.031 Uiso 1 1 calc R U . . .
C22 C 0.6368(4) 0.79161(18) 0.42923(19) 0.0223(10) Uani 1 1 d . . . . .
H22 H 0.610616 0.782276 0.461708 0.027 Uiso 1 1 calc R U . . .
C68 C 0.4610(5) 0.45334(18) 0.4362(2) 0.0245(10) Uani 1 1 d . . . . .
H68 H 0.502235 0.436672 0.467508 0.029 Uiso 1 1 calc R U . . .
C5 C 0.1370(6) 0.5979(3) 0.2524(2) 0.0458(16) Uani 1 1 d . . . . .
H5 H 0.052517 0.594668 0.250676 0.055 Uiso 1 1 calc R U . . .
C37 C -0.0055(4) 0.78195(19) 0.4457(2) 0.0249(11) Uani 1 1 d . . . . .
H37 H -0.053974 0.773785 0.411812 0.03 Uiso 1 1 calc R U . . .
C14 C 0.3157(4) 0.74957(18) 0.3846(2) 0.0235(10) Uani 1 1 d . . . . .
H14 H 0.296639 0.731662 0.414562 0.028 Uiso 1 1 calc R U . . .
C60 C 0.7368(5) 0.44877(19) 0.5173(2) 0.0324(12) Uani 1 1 d . . . . .
H60 H 0.706197 0.436687 0.547661 0.039 Uiso 1 1 calc R U . . .
C76 C 0.0863(5) 0.4314(2) 0.5672(2) 0.0287(12) Uani 1 1 d . . . . .
H76 H 0.025418 0.413075 0.580217 0.034 Uiso 1 1 calc R U . . .
C18 C 1.0285(5) 0.62224(19) 0.4491(2) 0.0292(12) Uani 1 1 d . . . . .
H18 H 1.107196 0.608353 0.456605 0.035 Uiso 1 1 calc R U . . .
C31 C 0.1530(5) 0.6809(2) 0.6845(2) 0.0270(11) Uani 1 1 d . . . . .
H31 H 0.123087 0.697209 0.712859 0.032 Uiso 1 1 calc R U . . .
C52 C 0.7306(4) 0.73745(18) 0.57478(18) 0.0203(10) Uani 1 1 d . . . . .
H52 H 0.69898 0.717559 0.544236 0.024 Uiso 1 1 calc R U . . .
C10 C 0.3990(5) 0.7518(2) 0.3028(2) 0.0292(12) Uani 1 1 d . . . . .
H10 H 0.436263 0.735419 0.276708 0.035 Uiso 1 1 calc R U . . .
C71 C 0.3388(5) 0.5009(2) 0.3448(2) 0.0323(12) Uani 1 1 d . . . . .
H71 H 0.29672 0.51709 0.313345 0.039 Uiso 1 1 calc R U . . .
C40 C 0.1366(4) 0.80603(17) 0.54494(19) 0.0201(10) Uani 1 1 d . . . . .
H40 H 0.185401 0.814496 0.578648 0.024 Uiso 1 1 calc R U . . .
C43 C 0.5365(5) 0.6440(2) 0.7536(2) 0.0294(12) Uani 1 1 d . . . . .
H43 H 0.561551 0.612509 0.76856 0.035 Uiso 1 1 calc R U . . .
C48 C 0.7110(5) 0.7734(2) 0.6603(2) 0.0302(12) Uani 1 1 d . . . . .
H48 H 0.666941 0.778218 0.688777 0.036 Uiso 1 1 calc R U . . .
C3 C 0.3311(4) 0.62832(19) 0.29771(18) 0.0230(10) Uani 1 1 d . . . . .
C33 C 0.2102(5) 0.60597(19) 0.6445(2) 0.0262(11) Uani 1 1 d . . . . .
H33 H 0.219449 0.57088 0.645396 0.031 Uiso 1 1 calc R U . . .
C4 C 0.2071(5) 0.6241(2) 0.2947(2) 0.0346(13) Uani 1 1 d . . . . .
H4 H 0.169875 0.639126 0.321669 0.042 Uiso 1 1 calc R U . . .
C23 C 0.6472(5) 0.84139(19) 0.4174(2) 0.0285(11) Uani 1 1 d . . . . .
H23 H 0.627014 0.86603 0.441291 0.034 Uiso 1 1 calc R U . . .
C54 C 0.4859(4) 0.53438(18) 0.61077(19) 0.0220(10) Uani 1 1 d . . . . .
H54A H 0.555963 0.530169 0.63983 0.033 Uiso 1 1 calc R U . . .
H54B H 0.467806 0.569844 0.605488 0.033 Uiso 1 1 calc R U . . .
H54C H 0.416157 0.517332 0.620618 0.033 Uiso 1 1 calc R U . . .
C2 C 0.5996(5) 0.59837(19) 0.3663(2) 0.0265(11) Uani 1 1 d . . . . .
H2A H 0.686039 0.593298 0.367407 0.04 Uiso 1 1 calc R U . . .
H2B H 0.578253 0.587242 0.400522 0.04 Uiso 1 1 calc R U . . .
H2C H 0.553586 0.579201 0.336312 0.04 Uiso 1 1 calc R U . . .
C56 C 0.7698(5) 0.5158(2) 0.4583(2) 0.0286(11) Uani 1 1 d . . . . .
H56 H 0.76246 0.549928 0.448506 0.034 Uiso 1 1 calc R U . . .
C13 C 0.2878(5) 0.8000(2) 0.3786(2) 0.0317(12) Uani 1 1 d . . . . .
H13 H 0.249364 0.816513 0.404272 0.038 Uiso 1 1 calc R U . . .
C1 C 0.5691(4) 0.65435(17) 0.35786(17) 0.0178(9) Uani 1 1 d . . . . .
H1 H 0.589974 0.665981 0.322871 0.021 Uiso 1 1 calc R U . . .
C78 C 0.2823(5) 0.43566(19) 0.5434(2) 0.0257(11) Uani 1 1 d . . . . .
H78 H 0.356062 0.419889 0.540132 0.031 Uiso 1 1 calc R U . . .
C65 C 0.8437(5) 0.6194(2) 0.6609(2) 0.0323(12) Uani 1 1 d . . . . .
H65 H 0.861644 0.653346 0.669093 0.039 Uiso 1 1 calc R U . . .
C17 C 0.9750(5) 0.6324(2) 0.3965(2) 0.0312(12) Uani 1 1 d . . . . .
H17 H 1.015875 0.624242 0.367743 0.037 Uiso 1 1 calc R U . . .
C8 C 0.3843(5) 0.6076(2) 0.2574(2) 0.0323(12) Uani 1 1 d . . . . .
H8 H 0.468599 0.610836 0.258481 0.039 Uiso 1 1 calc R U . . .
C24 C 0.6869(5) 0.8552(2) 0.3707(2) 0.0277(11) Uani 1 1 d . . . . .
H24 H 0.694263 0.889414 0.362529 0.033 Uiso 1 1 calc R U . . .
C32 C 0.1690(5) 0.6304(2) 0.6863(2) 0.0284(11) Uani 1 1 d . . . . .
H32 H 0.151905 0.612005 0.716317 0.034 Uiso 1 1 calc R U . . .
C77 C 0.1927(5) 0.4088(2) 0.5621(2) 0.0304(12) Uani 1 1 d . . . . .
H77 H 0.20522 0.374775 0.571447 0.037 Uiso 1 1 calc R U . . .
C45 C 0.4614(5) 0.7256(2) 0.7642(2) 0.0315(12) Uani 1 1 d . . . . .
H45 H 0.43516 0.750277 0.786548 0.038 Uiso 1 1 calc R U . . .
C64 C 0.8907(5) 0.5826(2) 0.6973(2) 0.0355(13) Uani 1 1 d . . . . .
H64 H 0.93903 0.591373 0.731058 0.043 Uiso 1 1 calc R U . . .
C70 C 0.4047(5) 0.4583(2) 0.3397(2) 0.0335(13) Uani 1 1 d . . . . .
H70 H 0.407476 0.445333 0.304753 0.04 Uiso 1 1 calc R U . . .
C62 C 0.7967(5) 0.5199(2) 0.6361(2) 0.0362(13) Uani 1 1 d . . . . .
H62 H 0.782176 0.485794 0.627525 0.043 Uiso 1 1 calc R U . . .
C44 C 0.4990(5) 0.6798(2) 0.7857(2) 0.0341(13) Uani 1 1 d . . . . .
H44 H 0.498857 0.673009 0.82279 0.041 Uiso 1 1 calc R U . . .
C58 C 0.8415(5) 0.4342(2) 0.4439(3) 0.0426(15) Uani 1 1 d . . . . .
H58 H 0.881828 0.412008 0.423691 0.051 Uiso 1 1 calc R U . . .
C6 C 0.1918(6) 0.5770(3) 0.2135(2) 0.0446(16) Uani 1 1 d . . . . .
H6 H 0.144736 0.558756 0.184766 0.053 Uiso 1 1 calc R U . . .
C12 C 0.3161(5) 0.8259(2) 0.3350(2) 0.0351(13) Uani 1 1 d . . . . .
H12 H 0.297432 0.860289 0.330799 0.042 Uiso 1 1 calc R U . . .
C63 C 0.8679(5) 0.5337(2) 0.6849(2) 0.0422(15) Uani 1 1 d . . . . .
H63 H 0.901085 0.508732 0.71007 0.051 Uiso 1 1 calc R U . . .
C7 C 0.3130(6) 0.5818(2) 0.2153(2) 0.0404(15) Uani 1 1 d . . . . .
H7 H 0.349021 0.56749 0.187541 0.048 Uiso 1 1 calc R U . . .
C59 C 0.7965(5) 0.4170(2) 0.4878(3) 0.0414(15) Uani 1 1 d . . . . .
H59 H 0.806573 0.383014 0.497984 0.05 Uiso 1 1 calc R U . . .
C57 C 0.8281(5) 0.4837(2) 0.4289(3) 0.0399(14) Uani 1 1 d . . . . .
H57 H 0.859032 0.495429 0.398462 0.048 Uiso 1 1 calc R U . . .
C69 C 0.4658(5) 0.4348(2) 0.3849(2) 0.0336(13) Uani 1 1 d . . . . .
H69 H 0.511645 0.405807 0.381177 0.04 Uiso 1 1 calc R U . . .
C11 C 0.3719(5) 0.8018(2) 0.2974(2) 0.0364(13) Uani 1 1 d . . . . .
H11 H 0.39157 0.819841 0.267691 0.044 Uiso 1 1 calc R U . . .
C49 C 0.8238(5) 0.7954(2) 0.6629(2) 0.0366(14) Uani 1 1 d . . . . .
H49 H 0.8558 0.815538 0.693188 0.044 Uiso 1 1 calc R U . . .

loop_
_atom_site_aniso_label
_atom_site_aniso_U_11
_atom_site_aniso_U_22
_atom_site_aniso_U_33
_atom_site_aniso_U_23
_atom_site_aniso_U_13
_atom_site_aniso_U_12
Mn1 0.0126(3) 0.0152(3) 0.0134(3) 0.0002(3) 0.0026(2) 0.0004(3)
Mn2 0.0211(4) 0.0228(4) 0.0173(3) 0.0010(3) 0.0044(3) -0.0004(3)
P1 0.0148(6) 0.0219(6) 0.0131(6) 0.0010(4) 0.0009(4) -0.0015(5)
P4 0.0130(5) 0.0189(6) 0.0130(5) -0.0002(4) 0.0017(4) 0.0006(5)
Cl1 0.0326(7) 0.0232(6) 0.0213(6) 0.0022(5) 0.0087(5) -0.0001(5)
P6 0.0131(6) 0.0156(6) 0.0166(5) 0.0006(4) 0.0027(4) -0.0009(4)
P2 0.0139(6) 0.0189(6) 0.0142(5) 0.0002(4) 0.0025(4) -0.0018(5)
Cl4 0.0244(6) 0.0311(6) 0.0277(6) -0.0059(5) 0.0109(5) -0.0056(5)
Cl3 0.0260(6) 0.0275(6) 0.0320(6) 0.0085(5) 0.0017(5) 0.0031(5)
P3 0.0132(6) 0.0174(6) 0.0153(5) -0.0003(4) 0.0026(4) 0.0020(5)
P5 0.0129(6) 0.0161(6) 0.0226(6) 0.0014(5) 0.0022(4) 0.0003(5)
Cl2 0.0474(8) 0.0334(7) 0.0220(6) -0.0034(5) 0.0063(5) -0.0078(6)
O2 0.0164(16) 0.0185(16) 0.0127(15) -0.0008(12) 0.0021(12) -0.0024(13)
O4 0.0144(15) 0.0196(16) 0.0161(15) 0.0008(12) 0.0029(12) 0.0014(13)
O1 0.0145(16) 0.0228(17) 0.0148(15) -0.0006(13) 0.0034(12) -0.0018(13)
O6 0.0159(16) 0.0180(16) 0.0172(16) 0.0004(12) 0.0027(12) -0.0007(13)
O3 0.0137(16) 0.0196(16) 0.0171(15) -0.0011(12) 0.0029(12) 0.0034(13)
O5 0.0160(16) 0.0177(16) 0.0193(16) 0.0009(12) 0.0035(13) -0.0005(13)
C26 0.025(3) 0.026(3) 0.019(2) 0.0011(19) 0.0049(19) -0.005(2)
C21 0.013(2) 0.022(2) 0.019(2) 0.0015(18) -0.0010(17) -0.0027(19)
C41 0.016(2) 0.029(3) 0.014(2) 0.0020(19) 0.0019(18) -0.002(2)
C20 0.019(2) 0.020(2) 0.022(2) -0.0023(19) 0.0033(18) -0.0010(19)
C28 0.019(2) 0.021(2) 0.024(2) 0.0048(19) 0.0045(19) 0.002(2)
C47 0.017(2) 0.018(2) 0.017(2) 0.0014(18) -0.0005(18) 0.0009(19)
C36 0.020(2) 0.021(2) 0.021(2) 0.0002(19) 0.0032(18) 0.000(2)
C15 0.018(2) 0.016(2) 0.022(2) -0.0002(18) 0.0026(18) -0.0050(19)
C75 0.016(3) 0.041(3) 0.048(3) 0.002(3) 0.010(2) -0.003(2)
C34 0.016(2) 0.026(3) 0.021(2) 0.0008(19) 0.0055(18) 0.001(2)
C66 0.014(2) 0.027(3) 0.027(2) 0.002(2) 0.0038(19) 0.0020(19)
C29 0.012(2) 0.024(2) 0.017(2) 0.0009(18) 0.0012(17) 0.0002(19)
C73 0.014(2) 0.021(2) 0.017(2) -0.0009(18) -0.0003(17) -0.0020(19)
C9 0.016(2) 0.026(3) 0.021(2) 0.0046(19) -0.0010(18) -0.0001(19)
C27 0.014(2) 0.018(2) 0.016(2) -0.0018(17) 0.0036(16) 0.0004(18)
C50 0.021(3) 0.032(3) 0.028(3) 0.002(2) -0.002(2) -0.010(2)
C61 0.015(2) 0.028(3) 0.026(3) 0.005(2) 0.0004(19) -0.002(2)
C67 0.016(2) 0.021(2) 0.020(2) -0.0024(18) 0.0063(18) -0.0068(19)
C35 0.014(2) 0.022(2) 0.019(2) 0.0011(18) 0.0041(18) 0.0026(19)
C19 0.023(3) 0.023(2) 0.031(3) 0.003(2) -0.002(2) -0.001(2)
C46 0.024(3) 0.032(3) 0.020(2) 0.000(2) 0.006(2) 0.006(2)
C74 0.021(3) 0.025(3) 0.032(3) 0.006(2) 0.004(2) 0.001(2)
C30 0.024(3) 0.021(2) 0.025(2) -0.001(2) 0.007(2) 0.002(2)
C39 0.018(2) 0.022(2) 0.032(3) 0.000(2) 0.004(2) 0.005(2)
C72 0.029(3) 0.023(3) 0.020(2) -0.0003(19) 0.002(2) -0.002(2)
C25 0.028(3) 0.033(3) 0.024(3) 0.010(2) 0.003(2) -0.009(2)
C55 0.014(2) 0.021(2) 0.032(3) -0.003(2) 0.0036(19) 0.0010(19)
C42 0.019(2) 0.027(3) 0.024(2) 0.002(2) 0.0023(19) -0.004(2)
C38 0.017(2) 0.022(3) 0.041(3) 0.010(2) 0.003(2) 0.003(2)
C51 0.021(3) 0.030(3) 0.027(3) -0.004(2) 0.008(2) -0.007(2)
C53 0.014(2) 0.017(2) 0.020(2) 0.0008(18) 0.0022(17) -0.0005(18)
C16 0.021(3) 0.035(3) 0.021(2) -0.004(2) 0.0045(19) -0.003(2)
C22 0.021(3) 0.024(3) 0.023(2) 0.001(2) 0.009(2) -0.001(2)
C68 0.024(3) 0.024(3) 0.026(3) -0.006(2) 0.004(2) 0.001(2)
C5 0.028(3) 0.069(5) 0.036(3) 0.002(3) -0.005(3) -0.013(3)
C37 0.015(2) 0.030(3) 0.026(3) 0.006(2) -0.0028(19) -0.003(2)
C14 0.021(3) 0.024(3) 0.024(2) 0.003(2) 0.0025(19) 0.004(2)
C60 0.018(3) 0.023(3) 0.055(4) 0.001(2) 0.006(2) 0.003(2)
C76 0.023(3) 0.040(3) 0.024(3) 0.007(2) 0.006(2) -0.011(2)
C18 0.018(3) 0.024(3) 0.045(3) 0.000(2) 0.004(2) 0.001(2)
C31 0.028(3) 0.035(3) 0.021(2) -0.001(2) 0.011(2) 0.000(2)
C52 0.018(2) 0.023(2) 0.020(2) -0.0049(18) 0.0021(18) -0.0026(19)
C10 0.029(3) 0.031(3) 0.026(3) 0.007(2) 0.002(2) 0.001(2)
C71 0.046(3) 0.030(3) 0.021(3) 0.001(2) 0.005(2) -0.008(3)
C40 0.017(2) 0.020(2) 0.023(2) 0.0000(19) 0.0040(18) 0.0016(19)
C43 0.030(3) 0.032(3) 0.026(3) 0.007(2) 0.003(2) -0.003(2)
C48 0.028(3) 0.041(3) 0.022(3) -0.010(2) 0.006(2) -0.009(2)
C3 0.021(3) 0.031(3) 0.015(2) 0.0030(19) -0.0017(19) -0.004(2)
C33 0.024(3) 0.024(3) 0.032(3) 0.002(2) 0.008(2) 0.000(2)
C4 0.025(3) 0.046(3) 0.031(3) -0.004(2) 0.000(2) -0.007(3)
C23 0.027(3) 0.022(3) 0.036(3) 0.001(2) 0.006(2) -0.002(2)
C54 0.021(2) 0.025(2) 0.020(2) 0.0021(19) 0.0022(19) -0.001(2)
C2 0.023(3) 0.031(3) 0.026(3) -0.002(2) 0.002(2) -0.002(2)
C56 0.027(3) 0.025(3) 0.035(3) -0.003(2) 0.012(2) -0.001(2)
C13 0.030(3) 0.029(3) 0.034(3) 0.000(2) 0.002(2) 0.004(2)
C1 0.014(2) 0.026(2) 0.013(2) -0.0020(18) 0.0031(16) -0.0025(19)
C78 0.017(2) 0.025(3) 0.034(3) 0.006(2) 0.002(2) -0.002(2)
C65 0.028(3) 0.040(3) 0.028(3) -0.005(2) 0.000(2) -0.004(2)
C17 0.026(3) 0.035(3) 0.036(3) -0.007(2) 0.012(2) 0.002(2)
C8 0.034(3) 0.042(3) 0.021(3) -0.006(2) 0.008(2) -0.014(3)
C24 0.022(3) 0.026(3) 0.032(3) 0.006(2) -0.001(2) -0.002(2)
C32 0.026(3) 0.036(3) 0.025(3) 0.006(2) 0.009(2) -0.004(2)
C77 0.031(3) 0.027(3) 0.032(3) 0.011(2) 0.001(2) -0.006(2)
C45 0.032(3) 0.046(3) 0.018(2) -0.001(2) 0.007(2) 0.004(3)
C64 0.024(3) 0.051(4) 0.028(3) 0.005(2) -0.005(2) -0.008(3)
C70 0.045(3) 0.033(3) 0.024(3) -0.011(2) 0.011(2) -0.008(3)
C62 0.028(3) 0.030(3) 0.045(3) 0.012(2) -0.009(2) -0.008(2)
C44 0.027(3) 0.057(4) 0.019(3) 0.008(2) 0.005(2) -0.001(3)
C58 0.032(3) 0.034(3) 0.063(4) -0.019(3) 0.013(3) 0.005(3)
C6 0.045(4) 0.061(4) 0.022(3) 0.002(3) -0.006(2) -0.028(3)
C12 0.032(3) 0.026(3) 0.044(3) 0.009(2) -0.001(2) 0.002(2)
C63 0.031(3) 0.050(4) 0.039(3) 0.023(3) -0.011(2) -0.011(3)
C7 0.052(4) 0.050(4) 0.021(3) -0.008(2) 0.010(2) -0.019(3)
C59 0.028(3) 0.021(3) 0.076(4) -0.006(3) 0.009(3) 0.003(2)
C57 0.037(3) 0.041(3) 0.046(3) -0.011(3) 0.018(3) -0.003(3)
C69 0.036(3) 0.028(3) 0.040(3) -0.012(2) 0.014(2) -0.001(2)
C11 0.040(3) 0.034(3) 0.034(3) 0.017(2) 0.003(2) -0.004(3)
C49 0.040(3) 0.046(3) 0.022(3) -0.012(2) 0.001(2) -0.019(3)

loop_
_atom_type_symbol
_atom_type_description
_atom_type_scat_dispersion_real
_atom_type_scat_dispersion_imag
_atom_type_scat_source
C C 0.0033 0.0016 'International Tables Vol C Tables 4.2.6.8 and 6.1.1.4'
Cl Cl 0.1484 0.1585 'International Tables Vol C Tables 4.2.6.8 and 6.1.1.4'
Mn Mn 0.3368 0.7283 'International Tables Vol C Tables 4.2.6.8 and 6.1.1.4'
O O 0.0106 0.006 'International Tables Vol C Tables 4.2.6.8 and 6.1.1.4'
P P 0.1023 0.0942 'International Tables Vol C Tables 4.2.6.8 and 6.1.1.4'
H H 0 0 'International Tables Vol C Tables 4.2.6.8 and 6.1.1.4'

loop_
_geom_angle_atom_site_label_1
_geom_angle_atom_site_label_2
_geom_angle_atom_site_label_3
_geom_angle
_geom_angle_site_symmetry_1
_geom_angle_site_symmetry_3
_geom_angle_publ_flag
O1 Mn1 O3 85.08(12) . . ?
O1 Mn1 O6 87.94(11) . . ?
O3 Mn1 O6 87.23(12) . . ?
O1 Mn1 O5 108.94(12) . . ?
O3 Mn1 O5 163.38(11) . . ?
O6 Mn1 O5 84.50(12) . . ?
O1 Mn1 O2 82.43(11) . . ?
O3 Mn1 O2 108.72(12) . . ?
O6 Mn1 O2 160.45(11) . . ?
O5 Mn1 O2 82.63(12) . . ?
O1 Mn1 O4 161.58(12) . . ?
O3 Mn1 O4 81.20(11) . . ?
O6 Mn1 O4 103.54(11) . . ?
O5 Mn1 O4 86.75(11) . . ?
O2 Mn1 O4 90.37(11) . . ?
Cl2 Mn2 Cl3 116.80(6) . . ?
Cl2 Mn2 Cl1 109.08(5) . . ?
Cl3 Mn2 Cl1 103.40(5) . . ?
Cl2 Mn2 Cl4 111.34(5) . . ?
Cl3 Mn2 Cl4 105.10(5) . . ?
Cl1 Mn2 Cl4 110.79(5) . . ?
O1 P1 C9 112.1(2) . . ?
O1 P1 C3 110.6(2) . . ?
C9 P1 C3 107.4(2) . . ?
O1 P1 C1 110.95(19) . . ?
C9 P1 C1 107.8(2) . . ?
C3 P1 C1 107.8(2) . . ?
O4 P4 C41 113.1(2) . . ?
O4 P4 C47 110.9(2) . . ?
C41 P4 C47 105.6(2) . . ?
O4 P4 C27 110.13(19) . . ?
C41 P4 C27 109.0(2) . . ?
C47 P4 C27 108.0(2) . . ?
O6 P6 C73 111.2(2) . . ?
O6 P6 C67 111.6(2) . . ?
C73 P6 C67 106.7(2) . . ?
O6 P6 C53 110.78(19) . . ?
C73 P6 C53 104.5(2) . . ?
C67 P6 C53 111.9(2) . . ?
O2 P2 C15 112.8(2) . . ?
O2 P2 C21 109.3(2) . . ?
C15 P2 C21 107.6(2) . . ?
O2 P2 C1 111.2(2) . . ?
C15 P2 C1 104.7(2) . . ?
C21 P2 C1 111.1(2) . . ?
O3 P3 C29 113.0(2) . . ?
O3 P3 C35 109.87(19) . . ?
C29 P3 C35 109.2(2) . . ?
O3 P3 C27 111.36(19) . . ?
C29 P3 C27 106.6(2) . . ?
C35 P3 C27 106.5(2) . . ?
O5 P5 C61 112.3(2) . . ?
O5 P5 C55 112.0(2) . . ?
C61 P5 C55 106.3(2) . . ?
O5 P5 C53 110.55(19) . . ?
C61 P5 C53 106.6(2) . . ?
C55 P5 C53 108.8(2) . . ?
P2 O2 Mn1 137.09(18) . . ?
P4 O4 Mn1 139.30(19) . . ?
P1 O1 Mn1 134.76(19) . . ?
P6 O6 Mn1 129.98(18) . . ?
P3 O3 Mn1 135.02(18) . . ?
P5 O5 Mn1 138.41(18) . . ?
C21 C26 C25 119.8(5) . . ?
C26 C21 C22 119.0(4) . . ?
C26 C21 P2 123.2(4) . . ?
C22 C21 P2 117.7(4) . . ?
C42 C41 C46 119.0(4) . . ?
C42 C41 P4 118.0(4) . . ?
C46 C41 P4 122.7(4) . . ?
C15 C20 C19 120.1(5) . . ?
C48 C47 C52 119.3(4) . . ?
C48 C47 P4 123.2(4) . . ?
C52 C47 P4 117.5(3) . . ?
C37 C36 C35 120.3(4) . . ?
C16 C15 C20 119.9(4) . . ?
C16 C15 P2 121.1(4) . . ?
C20 C15 P2 119.0(4) . . ?
C74 C75 C76 120.4(5) . . ?
C29 C34 C33 120.3(4) . . ?
C61 C66 C65 120.3(5) . . ?
C34 C29 C30 119.9(4) . . ?
C34 C29 P3 119.0(3) . . ?
C30 C29 P3 121.0(4) . . ?
C78 C73 C74 119.3(4) . . ?
C78 C73 P6 121.6(4) . . ?
C74 C73 P6 119.1(4) . . ?
C14 C9 C10 120.0(5) . . ?
C14 C9 P1 119.0(4) . . ?
C10 C9 P1 121.0(4) . . ?
C28 C27 P3 108.5(3) . . ?
C28 C27 P4 110.9(3) . . ?
P3 C27 P4 108.8(2) . . ?
C49 C50 C51 119.9(5) . . ?
C66 C61 C62 119.6(5) . . ?
C66 C61 P5 118.1(4) . . ?
C62 C61 P5 122.2(4) . . ?
C68 C67 C72 119.9(4) . . ?
C68 C67 P6 123.0(4) . . ?
C72 C67 P6 117.0(4) . . ?
C40 C35 C36 119.7(4) . . ?
C40 C35 P3 123.2(4) . . ?
C36 C35 P3 117.1(4) . . ?
C18 C19 C20 119.9(5) . . ?
C45 C46 C41 120.1(5) . . ?
C75 C74 C73 120.0(5) . . ?
C31 C30 C29 119.4(5) . . ?
C40 C39 C38 120.3(5) . . ?
C71 C72 C67 119.6(5) . . ?
C24 C25 C26 120.5(5) . . ?
C60 C55 C56 119.1(5) . . ?
C60 C55 P5 123.0(4) . . ?
C56 C55 P5 117.8(4) . . ?
C43 C42 C41 120.0(5) . . ?
C37 C38 C39 120.1(5) . . ?
C50 C51 C52 119.8(5) . . ?
C54 C53 P6 106.1(3) . . ?
C54 C53 P5 110.9(3) . . ?
P6 C53 P5 110.9(2) . . ?
C15 C16 C17 119.6(5) . . ?
C23 C22 C21 120.9(5) . . ?
C67 C68 C69 119.9(5) . . ?
C6 C5 C4 119.0(6) . . ?
C38 C37 C36 119.9(5) . . ?
C9 C14 C13 119.9(5) . . ?
C59 C60 C55 119.9(5) . . ?
C77 C76 C75 119.9(5) . . ?
C17 C18 C19 120.0(5) . . ?
C32 C31 C30 120.4(5) . . ?
C51 C52 C47 120.3(4) . . ?
C11 C10 C9 119.6(5) . . ?
C70 C71 C72 120.3(5) . . ?
C39 C40 C35 119.8(4) . . ?
C44 C43 C42 120.5(5) . . ?
C47 C48 C49 119.4(5) . . ?
C8 C3 C4 119.4(5) . . ?
C8 C3 P1 125.8(4) . . ?
C4 C3 P1 114.8(4) . . ?
C34 C33 C32 119.8(5) . . ?
C3 C4 C5 120.6(6) . . ?
C24 C23 C22 119.9(5) . . ?
C57 C56 C55 120.4(5) . . ?
C12 C13 C14 119.8(5) . . ?
C2 C1 P1 107.0(3) . . ?
C2 C1 P2 110.6(3) . . ?
P1 C1 P2 109.1(2) . . ?
C73 C78 C77 120.2(5) . . ?
C64 C65 C66 119.5(5) . . ?
C18 C17 C16 120.5(5) . . ?
C3 C8 C7 119.3(5) . . ?
C23 C24 C25 119.9(5) . . ?
C31 C32 C33 120.3(5) . . ?
C76 C77 C78 120.2(5) . . ?
C46 C45 C44 120.1(5) . . ?
C63 C64 C65 120.3(5) . . ?
C69 C70 C71 120.2(5) . . ?
C63 C62 C61 119.3(5) . . ?
C43 C44 C45 120.2(5) . . ?
C59 C58 C57 120.2(5) . . ?
C7 C6 C5 121.0(5) . . ?
C13 C12 C11 120.1(5) . . ?
C64 C63 C62 120.9(5) . . ?
C6 C7 C8 120.7(6) . . ?
C58 C59 C60 120.4(5) . . ?
C56 C57 C58 119.9(6) . . ?
C70 C69 C68 120.2(5) . . ?
C10 C11 C12 120.6(5) . . ?
C50 C49 C48 121.3(5) . . ?

loop_
_geom_bond_atom_site_label_1
_geom_bond_atom_site_label_2
_geom_bond_distance
_geom_bond_site_symmetry_2
_geom_bond_publ_flag
Mn1 O1 2.166(3) . ?
Mn1 O3 2.167(3) . ?
Mn1 O6 2.190(3) . ?
Mn1 O5 2.198(3) . ?
Mn1 O2 2.213(3) . ?
Mn1 O4 2.216(3) . ?
Mn2 Cl2 2.3393(14) . ?
Mn2 Cl3 2.3635(14) . ?
Mn2 Cl1 2.3709(13) . ?
Mn2 Cl4 2.3732(14) . ?
P1 O1 1.498(3) . ?
P1 C9 1.796(5) . ?
P1 C3 1.796(5) . ?
P1 C1 1.813(5) . ?
P4 O4 1.501(3) . ?
P4 C41 1.792(4) . ?
P4 C47 1.801(5) . ?
P4 C27 1.826(5) . ?
P6 O6 1.504(3) . ?
P6 C73 1.800(5) . ?
P6 C67 1.802(5) . ?
P6 C53 1.823(4) . ?
P2 O2 1.506(3) . ?
P2 C15 1.805(5) . ?
P2 C21 1.806(5) . ?
P2 C1 1.826(4) . ?
P3 O3 1.497(3) . ?
P3 C29 1.794(5) . ?
P3 C35 1.797(5) . ?
P3 C27 1.820(5) . ?
P5 O5 1.498(3) . ?
P5 C61 1.795(5) . ?
P5 C55 1.795(5) . ?
P5 C53 1.830(5) . ?
C26 C21 1.389(7) . ?
C26 C25 1.392(7) . ?
C21 C22 1.389(7) . ?
C41 C42 1.392(7) . ?
C41 C46 1.400(7) . ?
C20 C15 1.390(7) . ?
C20 C19 1.390(7) . ?
C28 C27 1.537(6) . ?
C47 C48 1.387(7) . ?
C47 C52 1.397(7) . ?
C36 C37 1.387(7) . ?
C36 C35 1.394(6) . ?
C15 C16 1.383(7) . ?
C75 C74 1.379(7) . ?
C75 C76 1.387(8) . ?
C34 C29 1.381(7) . ?
C34 C33 1.385(7) . ?
C66 C61 1.388(7) . ?
C66 C65 1.389(7) . ?
C29 C30 1.395(7) . ?
C73 C78 1.385(7) . ?
C73 C74 1.396(7) . ?
C9 C14 1.388(7) . ?
C9 C10 1.393(7) . ?
C50 C49 1.362(8) . ?
C50 C51 1.386(7) . ?
C61 C62 1.394(7) . ?
C67 C68 1.387(7) . ?
C67 C72 1.393(7) . ?
C35 C40 1.394(6) . ?
C19 C18 1.382(8) . ?
C46 C45 1.378(7) . ?
C30 C31 1.391(7) . ?
C39 C40 1.387(7) . ?
C39 C38 1.389(7) . ?
C72 C71 1.387(7) . ?
C25 C24 1.379(8) . ?
C55 C60 1.392(7) . ?
C55 C56 1.399(7) . ?
C42 C43 1.385(7) . ?
C38 C37 1.385(7) . ?
C51 C52 1.388(7) . ?
C53 C54 1.553(6) . ?
C16 C17 1.394(8) . ?
C22 C23 1.382(7) . ?
C68 C69 1.392(7) . ?
C5 C6 1.369(9) . ?
C5 C4 1.393(8) . ?
C14 C13 1.396(7) . ?
C60 C59 1.384(8) . ?
C76 C77 1.371(8) . ?
C18 C17 1.375(8) . ?
C31 C32 1.370(8) . ?
C10 C11 1.381(8) . ?
C71 C70 1.385(8) . ?
C43 C44 1.369(8) . ?
C48 C49 1.394(8) . ?
C3 C8 1.384(7) . ?
C3 C4 1.391(7) . ?
C33 C32 1.388(7) . ?
C23 C24 1.378(7) . ?
C2 C1 1.551(7) . ?
C56 C57 1.378(8) . ?
C13 C12 1.383(8) . ?
C78 C77 1.392(7) . ?
C65 C64 1.388(8) . ?
C8 C7 1.391(8) . ?
C45 C44 1.383(8) . ?
C64 C63 1.366(9) . ?
C70 C69 1.371(8) . ?
C62 C63 1.390(8) . ?
C58 C59 1.375(9) . ?
C58 C57 1.385(9) . ?
C6 C7 1.366(9) . ?
C12 C11 1.385(9) . ?
